data_4025618
loop_
_publ_author_name
'Matthew R. Cargill'
'Graham Sandford'
'Andrezj J. Tadeusiak'
'Dmitrii S. Yufit'
'Judith A. K. Howard'
'Pinar Kilickiran'
'Gabrielle Nelles'

_publ_contact_author_address
;
Department of Chemistry
Durham University
South Rd.
Durham
DH1 3LE
UK
;
_publ_contact_author_email d.s.yufit@durham.ac.uk
_publ_contact_author_name 'Dmitry Yufit'
_publ_section_title
;
 Palladium-Catalyzed C-F Activation of Polyfluoronitrobenzene Derivatives
 in Suzuki-Miyaura Coupling Reactions
;
_journal_name_full 'Journal of Organic Chemistry'
_journal_page_first 5860
_journal_page_last 5866
_journal_paper_doi 10.1021/jo100877j
_journal_volume 75
_journal_year 2010
_chemical_formula_moiety 'C8 H7 F3 N2 O2'
_chemical_formula_sum 'C8 H7 F3 N2 O2'
_chemical_formula_weight 220.16
_chemical_name_systematic 2,3,5-trifluoro-N,N-dimethyl-4-nitroaniline
_space_group_IT_number 14
_symmetry_cell_setting monoclinic
_symmetry_space_group_name_Hall '-P 2yn'
_symmetry_space_group_name_H-M 'P 1 21/n 1'
_atom_sites_solution_hydrogens difmap
_atom_sites_solution_primary direct
_atom_sites_solution_secondary difmap
_audit_creation_method SHELXL-97
_cell_angle_alpha 90.00
_cell_angle_beta 94.49(3)
_cell_angle_gamma 90.00
_cell_formula_units_Z 4
_cell_length_a 8.0491(4)
_cell_length_b 9.1029(4)
_cell_length_c 11.7075(5)
_cell_measurement_reflns_used 3370
_cell_measurement_temperature 120
_cell_measurement_theta_max 31.49
_cell_measurement_theta_min 1.75
_cell_volume 855.18(8)
_computing_cell_refinement 'CrystalClear (Rigaku Inc., 2007)'
_computing_data_collection 'CrystalClear (Rigaku Inc., 2007)'
_computing_data_reduction 'CrystalClear (Rigaku Inc., 2007)'
_computing_molecular_graphics
;
 OLEX2: a complete structure solution, refinement and analysis program.
 Dolomanov et al., J. Appl. Cryst. (2009). 42, 339-341
;
_computing_publication_material
;
 OLEX2: a complete structure solution, refinement and analysis program.
 Dolomanov et al., J. Appl. Cryst. (2009). 42, 339-341
;
_computing_structure_refinement 'SHELXL-97 (Sheldrick, 1997)'
_computing_structure_solution 'SHELXS-97 (Sheldrick, 1990)/Bruker'
_diffrn_ambient_temperature 120.0
_diffrn_detector IP
_diffrn_detector_type 'Rigaku IP'
_diffrn_measured_fraction_theta_full 0.999
_diffrn_measured_fraction_theta_max 0.999
_diffrn_measurement_device 'four-circle diffractometer'
_diffrn_measurement_device_type 'Rigaku R-AXIS SPIDER IP'
_diffrn_measurement_method '\w scans'
_diffrn_radiation_monochromator graphite
_diffrn_radiation_probe x-ray
_diffrn_radiation_source 'fine-focus sealed tube'
_diffrn_radiation_type MoK\a
_diffrn_radiation_wavelength 0.71073
_diffrn_radiation_xray_symbol K-L~3~
_diffrn_reflns_av_R_equivalents 0.0679
_diffrn_reflns_av_sigmaI/netI 0.0378
_diffrn_reflns_limit_h_max 10
_diffrn_reflns_limit_h_min -10
_diffrn_reflns_limit_k_max 11
_diffrn_reflns_limit_k_min -11
_diffrn_reflns_limit_l_max 15
_diffrn_reflns_limit_l_min -15
_diffrn_reflns_number 12896
_diffrn_reflns_theta_full 27.50
_diffrn_reflns_theta_max 27.50
_diffrn_reflns_theta_min 3.19
_diffrn_source 'sealed X-ray tube'
_diffrn_source_current 40.0
_diffrn_source_power 1.5
_diffrn_source_target Mo
_diffrn_source_voltage 50.0
_diffrn_standards_decay_% 0
_diffrn_standards_interval_count 0
_diffrn_standards_interval_time 0
_diffrn_standards_number 0
_exptl_absorpt_coefficient_mu 0.166
_exptl_absorpt_correction_T_max 0.9852
_exptl_absorpt_correction_T_min 0.9442
_exptl_absorpt_correction_type multi-scan
_exptl_absorpt_process_details 'FSProcess (Rigaku Inc., 2007)'
_exptl_crystal_colour yellow
_exptl_crystal_colour_lustre clear
_exptl_crystal_colour_modifier light
_exptl_crystal_colour_primary yellow
_exptl_crystal_density_diffrn 1.710
_exptl_crystal_density_method 'not measured'
_exptl_crystal_description prism
_exptl_crystal_F_000 448
_exptl_crystal_size_max 0.35
_exptl_crystal_size_mid 0.11
_exptl_crystal_size_min 0.09
_refine_diff_density_max 0.299
_refine_diff_density_min -0.246
_refine_diff_density_rms 0.061
_refine_ls_extinction_method none
_refine_ls_goodness_of_fit_ref 1.055
_refine_ls_hydrogen_treatment refall
_refine_ls_matrix_type full
_refine_ls_number_parameters 164
_refine_ls_number_reflns 1964
_refine_ls_number_restraints 0
_refine_ls_restrained_S_all 1.055
_refine_ls_R_factor_all 0.0866
_refine_ls_R_factor_gt 0.0565
_refine_ls_shift/su_max 0.000
_refine_ls_shift/su_mean 0.000
_refine_ls_structure_factor_coef Fsqd
_refine_ls_weighting_details
;
calc w=1/[\s^2^(Fo^2^)+(0.0600P)^2^+0.4000P] where P=(Fo^2^+2Fc^2^)/3
;
_refine_ls_weighting_scheme calc
_refine_ls_wR_factor_gt 0.1224
_refine_ls_wR_factor_ref 0.1343
_reflns_number_gt 1368
_reflns_number_total 1964
_reflns_threshold_expression >2sigma(I)
_cod_data_source_file jo100877j_si_005.cif
_cod_data_source_block 13a_09srv372
_cod_depositor_comments
;
The following automatic conversions were performed:

'_symmetry_cell_setting' value 'Monoclinic' changed to 'monoclinic'
according to the built-in table from CIF Core dictionary named
'cif_core.dic' version 2.4.1 from
2010-06-29.

'_exptl_absorpt_correction_type' value 'Multi-scan'
changed to 'multi-scan' according to the built-in table from CIF Core
dictionary named 'cif_core.dic' version 2.4.1 from 2010-06-29.

Automatic conversion script
Id: cif_fix_values 1646 2011-03-28 12:23:43Z adriana 
;
_cod_original_cell_volume 855.17(7)
_cod_database_code 4025618

loop_
_symmetry_equiv_pos_as_xyz
'-x+1/2, y+1/2, -z+1/2'
'-x, -y, -z'
'x, y, z'
'x-1/2, -y-1/2, z-1/2'

loop_
_atom_site_label
_atom_site_type_symbol
_atom_site_fract_x
_atom_site_fract_y
_atom_site_fract_z
_atom_site_U_iso_or_equiv
_atom_site_adp_type
_atom_site_occupancy
_atom_site_symmetry_multiplicity
_atom_site_calc_flag
_atom_site_refinement_flags
_atom_site_disorder_assembly
_atom_site_disorder_group
F1 F 0.04010(17) 1.00797(15) 0.74485(11) 0.0311(4) Uani 1 1 d . . .
F2 F 0.14497(17) 0.78491(14) 0.63839(11) 0.0313(4) Uani 1 1 d . . .
F3 F 0.24461(19) 1.32943(14) 0.46604(12) 0.0340(4) Uani 1 1 d . . .
O1 O -0.0141(2) 1.2846(2) 0.74964(16) 0.0392(5) Uani 1 1 d . . .
O2 O 0.1201(3) 1.43063(19) 0.64518(16) 0.0476(6) Uani 1 1 d . . .
N1 N 0.0776(2) 1.3071(2) 0.67208(17) 0.0273(5) Uani 1 1 d . . .
N2 N 0.3164(2) 0.8170(2) 0.43262(16) 0.0236(5) Uani 1 1 d . . .
C1 C 0.1391(3) 1.1820(2) 0.61197(19) 0.0223(5) Uani 1 1 d . . .
C2 C 0.1194(3) 1.0378(3) 0.65049(18) 0.0225(5) Uani 1 1 d . . .
C3 C 0.1777(3) 0.9185(2) 0.59405(19) 0.0220(5) Uani 1 1 d . . .
C4 C 0.2605(3) 0.9322(2) 0.49187(18) 0.0200(5) Uani 1 1 d . . .
C5 C 0.2782(3) 1.0782(3) 0.45342(19) 0.0230(5) Uani 1 1 d . . .
H5 H 0.327(3) 1.097(2) 0.3865(19) 0.019(6) Uiso 1 1 d . . .
C6 C 0.2206(3) 1.1953(2) 0.5111(2) 0.0235(5) Uani 1 1 d . . .
C7 C 0.3268(4) 0.6662(3) 0.4762(3) 0.0335(6) Uani 1 1 d . . .
C8 C 0.3836(3) 0.8448(3) 0.3212(2) 0.0284(6) Uani 1 1 d . . .
H8C H 0.492(3) 0.896(3) 0.333(2) 0.037(7) Uiso 1 1 d . . .
H8B H 0.302(3) 0.895(3) 0.272(2) 0.037(7) Uiso 1 1 d . . .
H8A H 0.402(4) 0.763(3) 0.285(3) 0.048(9) Uiso 1 1 d . . .
H7A H 0.228(4) 0.621(3) 0.474(2) 0.048(9) Uiso 1 1 d . . .
H7B H 0.395(4) 0.621(3) 0.431(3) 0.053(9) Uiso 1 1 d . . .
H7C H 0.376(4) 0.665(3) 0.557(3) 0.060(10) Uiso 1 1 d . . .

loop_
_atom_site_aniso_label
_atom_site_aniso_U_11
_atom_site_aniso_U_22
_atom_site_aniso_U_33
_atom_site_aniso_U_23
_atom_site_aniso_U_13
_atom_site_aniso_U_12
F1 0.0364(8) 0.0311(8) 0.0282(7) 0.0003(6) 0.0182(6) -0.0011(6)
F2 0.0387(8) 0.0226(7) 0.0347(8) 0.0054(6) 0.0171(6) -0.0003(6)
F3 0.0492(10) 0.0189(7) 0.0359(8) 0.0024(6) 0.0170(7) -0.0009(6)
O1 0.0441(11) 0.0350(10) 0.0420(10) -0.0077(8) 0.0244(9) 0.0002(9)
O2 0.0767(15) 0.0215(10) 0.0485(12) -0.0053(8) 0.0286(11) -0.0019(10)
N1 0.0268(11) 0.0282(12) 0.0276(11) -0.0064(9) 0.0062(9) 0.0016(9)
N2 0.0275(11) 0.0196(10) 0.0250(10) 0.0004(8) 0.0091(8) 0.0001(8)
C1 0.0230(12) 0.0196(12) 0.0249(12) -0.0022(9) 0.0049(10) 0.0023(9)
C2 0.0201(11) 0.0286(13) 0.0197(11) 0.0009(9) 0.0070(9) -0.0009(10)
C3 0.0217(11) 0.0203(12) 0.0246(12) 0.0041(9) 0.0054(9) -0.0015(9)
C4 0.0192(11) 0.0192(11) 0.0220(11) -0.0009(9) 0.0042(9) -0.0014(9)
C5 0.0256(12) 0.0242(13) 0.0202(11) 0.0008(9) 0.0084(10) -0.0018(10)
C6 0.0247(12) 0.0182(11) 0.0278(12) 0.0012(9) 0.0040(10) -0.0024(9)
C7 0.0473(18) 0.0184(13) 0.0361(15) 0.0025(11) 0.0113(14) 0.0039(12)
C8 0.0338(15) 0.0261(13) 0.0271(13) -0.0023(11) 0.0135(11) 0.0014(12)

loop_
_atom_type_symbol
_atom_type_description
_atom_type_scat_dispersion_real
_atom_type_scat_dispersion_imag
_atom_type_scat_source
N N 0.0061 0.0033 'International Tables Vol C Tables 4.2.6.8 and 6.1.1.4'
F F 0.0171 0.0103 'International Tables Vol C Tables 4.2.6.8 and 6.1.1.4'
O O 0.0106 0.0060 'International Tables Vol C Tables 4.2.6.8 and 6.1.1.4'
H H 0.0000 0.0000 'International Tables Vol C Tables 4.2.6.8 and 6.1.1.4'
C C 0.0033 0.0016 'International Tables Vol C Tables 4.2.6.8 and 6.1.1.4'

loop_
_geom_angle_atom_site_label_1
_geom_angle_atom_site_label_2
_geom_angle_atom_site_label_3
_geom_angle
_geom_angle_site_symmetry_1
_geom_angle_site_symmetry_3
_geom_angle_publ_flag
F1 C2 C1 121.7(2) . . ?
F1 C2 C3 115.9(2) . . ?
F2 C3 C2 116.19(18) . . ?
F2 C3 C4 121.29(19) . . ?
F3 C6 C1 119.89(19) . . ?
F3 C6 C5 116.65(19) . . ?
O1 N1 C1 118.43(19) . . ?
O2 N1 O1 122.57(19) . . ?
O2 N1 C1 118.99(19) . . ?
N2 C4 C3 124.12(19) . . ?
N2 C4 C5 121.27(19) . . ?
N2 C7 H7A 113.4(19) . . ?
N2 C7 H7B 104.3(19) . . ?
N2 C7 H7C 110.2(18) . . ?
N2 C8 H8C 109.5(15) . . ?
N2 C8 H8B 109.5(16) . . ?
N2 C8 H8A 111.6(19) . . ?
C2 C1 N1 122.0(2) . . ?
C2 C3 C4 122.5(2) . . ?
C3 C2 C1 122.34(19) . . ?
C4 N2 C7 124.01(19) . . ?
C4 N2 C8 118.78(19) . . ?
C4 C5 H5 120.6(14) . . ?
C5 C4 C3 114.60(19) . . ?
C5 C6 C1 123.5(2) . . ?
C6 C1 N1 122.93(19) . . ?
C6 C1 C2 115.10(19) . . ?
C6 C5 C4 122.0(2) . . ?
C6 C5 H5 117.3(14) . . ?
C7 N2 C8 117.0(2) . . ?
H8C C8 H8B 114(2) . . ?
H8C C8 H8A 107(2) . . ?
H8B C8 H8A 105(2) . . ?
H7A C7 H7B 111(3) . . ?
H7A C7 H7C 108(3) . . ?
H7B C7 H7C 110(3) . . ?

loop_
_geom_bond_atom_site_label_1
_geom_bond_atom_site_label_2
_geom_bond_distance
_geom_bond_site_symmetry_2
_geom_bond_publ_flag
F1 C2 1.346(2) . ?
F2 C3 1.356(2) . ?
F3 C6 1.351(2) . ?
O1 N1 1.231(3) . ?
O2 N1 1.224(3) . ?
N1 C1 1.446(3) . ?
N2 C4 1.353(3) . ?
N2 C7 1.465(3) . ?
N2 C8 1.473(3) . ?
C1 C2 1.401(3) . ?
C1 C6 1.400(3) . ?
C2 C3 1.373(3) . ?
C3 C4 1.420(3) . ?
C4 C5 1.415(3) . ?
C5 H5 0.92(2) . ?
C5 C6 1.362(3) . ?
C7 H7A 0.90(3) . ?
C7 H7B 0.89(3) . ?
C7 H7C 1.00(3) . ?
C8 H8C 0.99(3) . ?
C8 H8B 0.96(3) . ?
C8 H8A 0.88(3) . ?
